data_7247542
loop_
_publ_author_name
'Durka, Krzysztof'
'Zuba, Adam'
'Marek-Urban, Paulina H.'
'Nowicki, Krzysztof'
'Drapa\/la, Jakub'
'Wo\'zniak, Krzysztof'
'Luli\'nski, Sergiusz'

_publ_section_title
;
 Exploring the effect of substitution patterns on the symmetry of
 hydrogen-bonded supramolecular motifs in functionalized
 benzosiloxaboroles
;
_journal_issue 45
_journal_name_full CrystEngComm
_journal_page_first 6329
_journal_page_last 6342
_journal_paper_doi 10.1039/D3CE00880K
_journal_volume 25
_journal_year 2023
_chemical_formula_moiety 'C9 H10 B F3 O2 Si'
_chemical_formula_sum 'C9 H10 B F3 O2 Si'
_chemical_formula_weight 246.07
_chemical_name_systematic
;
1,1-dimethyl-4-(trifluoromethyl)-3-hydroxybenzo[c][1,2,3]siloxaborole
;
_space_group_crystal_system monoclinic
_space_group_IT_number 14
_space_group_name_Hall '-P 2ybc'
_space_group_name_H-M_alt 'P 1 21/c 1'
_atom_sites_solution_hydrogens mixed
_audit_creation_date 2023-04-25
_audit_creation_method
;
Olex2 1.3
(compiled 2020.11.12 svn.r5f609507 for OlexSys, GUI svn.r6408)
;
_audit_update_record
;
2023-10-01 deposited with the CCDC.	2023-10-20 downloaded from the CCDC.
;
_cell_angle_alpha 90
_cell_angle_beta 102.988(3)
_cell_angle_gamma 90
_cell_formula_units_Z 4
_cell_length_a 8.3772(3)
_cell_length_b 11.1912(3)
_cell_length_c 12.2672(4)
_cell_measurement_reflns_used 3493
_cell_measurement_temperature 100(2)
_cell_measurement_theta_max 72.5770
_cell_measurement_theta_min 5.3760
_cell_volume 1120.64(6)
_computing_cell_refinement 'CrysAlisPro 1.171.40.84a (Rigaku OD, 2020)'
_computing_data_collection 'CrysAlisPro 1.171.40.84a (Rigaku OD, 2020)'
_computing_data_reduction 'CrysAlisPro 1.171.40.84a (Rigaku OD, 2020)'
_computing_molecular_graphics 'Olex2 1.3 (Dolomanov et al., 2009)'
_computing_publication_material 'Olex2 1.3 (Dolomanov et al., 2009)'
_computing_structure_refinement 'SHELXL-2013 (Sheldrick, 2013)'
_diffrn_ambient_environment N~2~
_diffrn_ambient_temperature 100.01(10)
_diffrn_detector 'CCD plate'
_diffrn_detector_area_resol_mean 5.2195
_diffrn_detector_type Atlas
_diffrn_measured_fraction_theta_full 0.992
_diffrn_measured_fraction_theta_max 0.959
_diffrn_measurement_device 'four-circle diffractometer'
_diffrn_measurement_device_type 'SuperNova, Dual, Cu at home/near, Atlas'
_diffrn_radiation_monochromator mirror
_diffrn_radiation_probe x-ray
_diffrn_radiation_type 'Cu K\a'
_diffrn_radiation_wavelength 1.54184
_diffrn_reflns_av_R_equivalents 0.0191
_diffrn_reflns_av_unetI/netI 0.0215
_diffrn_reflns_Laue_measured_fraction_full 0.992
_diffrn_reflns_Laue_measured_fraction_max 0.959
_diffrn_reflns_limit_h_max 9
_diffrn_reflns_limit_h_min -10
_diffrn_reflns_limit_k_max 13
_diffrn_reflns_limit_k_min -13
_diffrn_reflns_limit_l_max 15
_diffrn_reflns_limit_l_min -10
_diffrn_reflns_number 4353
_diffrn_reflns_point_group_measured_fraction_full 0.992
_diffrn_reflns_point_group_measured_fraction_max 0.959
_diffrn_reflns_theta_full 67.679
_diffrn_reflns_theta_max 72.730
_diffrn_reflns_theta_min 5.415
_diffrn_source 'micro-focus sealed X-ray tube'
_diffrn_source_type 'SuperNova (Cu) X-ray Source'
_exptl_absorpt_coefficient_mu 2.116
_exptl_absorpt_correction_T_max 1.000
_exptl_absorpt_correction_T_min 0.574
_exptl_absorpt_correction_type gaussian
_exptl_absorpt_process_details
;
CrysAlisPro 1.171.40.84a (Rigaku Oxford Diffraction, 2020)
Numerical absorption correction based on gaussian integration over
a multifaceted crystal model
Empirical absorption correction using spherical harmonics,
implemented in SCALE3 ABSPACK scaling algorithm.
;
_exptl_crystal_colour colourless
_exptl_crystal_colour_primary colourless
_exptl_crystal_density_diffrn 1.458
_exptl_crystal_description block
_exptl_crystal_F_000 504
_exptl_crystal_size_max 0.241
_exptl_crystal_size_mid 0.225
_exptl_crystal_size_min 0.181
_refine_diff_density_max 0.474
_refine_diff_density_min -0.325
_refine_diff_density_rms 0.055
_refine_ls_extinction_method none
_refine_ls_goodness_of_fit_ref 1.041
_refine_ls_hydrogen_treatment mixed
_refine_ls_matrix_type full
_refine_ls_number_parameters 148
_refine_ls_number_reflns 2151
_refine_ls_number_restraints 1
_refine_ls_restrained_S_all 1.041
_refine_ls_R_factor_all 0.0367
_refine_ls_R_factor_gt 0.0351
_refine_ls_shift/su_max 0.000
_refine_ls_shift/su_mean 0.000
_refine_ls_structure_factor_coef Fsqd
_refine_ls_weighting_details 'w=1/[\s^2^(Fo^2^)+(0.0530P)^2^+0.6945P] where P=(Fo^2^+2Fc^2^)/3'
_refine_ls_weighting_scheme calc
_refine_ls_wR_factor_gt 0.0928
_refine_ls_wR_factor_ref 0.0942
_reflns_Friedel_coverage 0.000
_reflns_number_gt 2026
_reflns_number_total 2151
_reflns_threshold_expression 'I > 2\s(I)'
_cod_data_source_file d3ce00880k2.cif
_cod_data_source_block 4-CF3
_cod_depositor_comments 'Adding full bibliography for 7247541--7247563.cif.'
_cod_database_code 7247542
_shelxl_version_number 2013-4
_shelx_space_group_comment
;
The symmetry employed for this shelxl refinement is uniquely defined
by the following loop, which should always be used as a source of
symmetry information in preference to the above space-group names.
They are only intended as comments.
;
_olex2_refinement_description
;
1. Restrained distances
 O2-H2A
 0.84 with sigma of 0.01
2.a Me refined with riding coordinates:
 C7(H7A,H7B,H7C), C8(H8A,H8B,H8C)
2.b Aromatic/amide H refined with riding coordinates:
 C6(H6), C4(H4), C5(H5)
;
_olex2_submission_special_instructions 'No special instructions were received'
_oxdiff_exptl_absorpt_empirical_details
;
Empirical correction (ABSPACK) includes:
- Absorption correction using spherical harmonics
- Frame scaling
;
_oxdiff_exptl_absorpt_empirical_full_max 2.238
_oxdiff_exptl_absorpt_empirical_full_min 0.686

loop_
_space_group_symop_operation_xyz
'x, y, z'
'-x, y+1/2, -z+1/2'
'-x, -y, -z'
'x, -y-1/2, z-1/2'

loop_
_atom_site_label
_atom_site_type_symbol
_atom_site_fract_x
_atom_site_fract_y
_atom_site_fract_z
_atom_site_U_iso_or_equiv
_atom_site_adp_type
_atom_site_occupancy
_atom_site_site_symmetry_order
_atom_site_calc_flag
_atom_site_refinement_flags_posn
_atom_site_refinement_flags_adp
_atom_site_refinement_flags_occupancy
_atom_site_disorder_assembly
_atom_site_disorder_group
Si1 Si 0.19400(5) 0.19559(4) 0.48530(3) 0.01397(14) Uani 1 1 d . . . . .
F1 F 0.66232(13) 0.28903(9) 0.25576(9) 0.0282(3) Uani 1 1 d . . . . .
F2 F 0.78740(11) 0.34428(9) 0.42117(9) 0.0267(2) Uani 1 1 d . . . . .
F3 F 0.72820(14) 0.47356(10) 0.28887(11) 0.0363(3) Uani 1 1 d . . . . .
O2 O 0.62349(14) 0.12262(10) 0.43924(10) 0.0220(3) Uani 1 1 d D . . . .
O1 O 0.36927(13) 0.11824(9) 0.49558(9) 0.0173(2) Uani 1 1 d . . . . .
C6 C 0.19746(19) 0.44365(14) 0.40002(12) 0.0167(3) Uani 1 1 d . . . . .
H6 H 0.0915 0.4589 0.4125 0.020 Uiso 1 1 calc R U . . .
C2 C 0.42813(18) 0.30797(13) 0.40820(12) 0.0149(3) Uani 1 1 d . . . . .
C3 C 0.50693(19) 0.39845(14) 0.36023(12) 0.0165(3) Uani 1 1 d . . . . .
C9 C 0.6699(2) 0.37655(14) 0.33209(14) 0.0212(3) Uani 1 1 d . . . . .
C4 C 0.43340(19) 0.50927(14) 0.33486(12) 0.0180(3) Uani 1 1 d . . . . .
H4 H 0.4883 0.5697 0.3030 0.022 Uiso 1 1 calc R U . . .
C1 C 0.27028(18) 0.33210(14) 0.42612(12) 0.0144(3) Uani 1 1 d . . . . .
C5 C 0.27975(19) 0.53225(14) 0.35584(13) 0.0185(3) Uani 1 1 d . . . . .
H5 H 0.2312 0.6088 0.3398 0.022 Uiso 1 1 calc R U . . .
C7 C 0.1485(2) 0.21940(15) 0.62421(13) 0.0221(4) Uani 1 1 d . . . . .
H7A H 0.2385 0.2639 0.6719 0.033 Uiso 1 1 calc R U . . .
H7B H 0.1362 0.1419 0.6587 0.033 Uiso 1 1 calc R U . . .
H7C H 0.0465 0.2650 0.6158 0.033 Uiso 1 1 calc R U . . .
C8 C 0.03204(19) 0.11217(15) 0.38742(13) 0.0203(3) Uani 1 1 d . . . . .
H8A H 0.0631 0.1029 0.3155 0.030 Uiso 1 1 calc R U . . .
H8B H -0.0714 0.1563 0.3763 0.030 Uiso 1 1 calc R U . . .
H8C H 0.0186 0.0332 0.4186 0.030 Uiso 1 1 calc R U . . .
B1 B 0.4840(2) 0.17656(16) 0.44887(15) 0.0161(3) Uani 1 1 d . . . . .
H2A H 0.625(3) 0.0525(10) 0.4622(16) 0.024 Uiso 1 1 d D U . . .

loop_
_atom_site_aniso_label
_atom_site_aniso_U_11
_atom_site_aniso_U_22
_atom_site_aniso_U_33
_atom_site_aniso_U_23
_atom_site_aniso_U_13
_atom_site_aniso_U_12
Si1 0.0125(2) 0.0147(2) 0.0148(2) 0.00115(14) 0.00318(15) 0.00003(14)
F1 0.0322(6) 0.0273(5) 0.0293(5) -0.0072(4) 0.0160(4) 0.0007(4)
F2 0.0149(5) 0.0283(5) 0.0370(6) -0.0054(4) 0.0062(4) 0.0007(4)
F3 0.0347(6) 0.0222(5) 0.0618(8) 0.0081(5) 0.0316(5) -0.0019(4)
O2 0.0185(6) 0.0155(6) 0.0341(7) 0.0054(5) 0.0102(5) 0.0029(4)
O1 0.0146(5) 0.0152(5) 0.0222(5) 0.0033(4) 0.0044(4) 0.0008(4)
C6 0.0143(7) 0.0184(7) 0.0165(7) -0.0003(6) 0.0017(6) 0.0014(6)
C2 0.0146(7) 0.0157(8) 0.0137(7) -0.0014(5) 0.0018(5) -0.0016(5)
C3 0.0163(7) 0.0169(7) 0.0163(7) -0.0021(6) 0.0037(6) -0.0019(6)
C9 0.0227(8) 0.0154(8) 0.0284(8) -0.0014(6) 0.0117(7) -0.0027(6)
C4 0.0213(8) 0.0162(7) 0.0163(7) 0.0001(6) 0.0035(6) -0.0033(6)
C1 0.0143(7) 0.0157(7) 0.0122(7) -0.0008(5) 0.0013(5) -0.0014(6)
C5 0.0193(8) 0.0156(7) 0.0190(7) 0.0017(6) 0.0008(6) 0.0024(6)
C7 0.0253(9) 0.0243(8) 0.0178(8) 0.0013(6) 0.0073(6) -0.0009(7)
C8 0.0175(7) 0.0217(8) 0.0217(8) -0.0023(6) 0.0045(6) -0.0028(6)
B1 0.0149(8) 0.0151(8) 0.0177(8) -0.0003(6) 0.0027(6) -0.0012(6)

loop_
_atom_type_symbol
_atom_type_description
_atom_type_scat_dispersion_real
_atom_type_scat_dispersion_imag
_atom_type_scat_source
C C 0.0181 0.0091 'International Tables Vol C Tables 4.2.6.8 and 6.1.1.4'
H H 0.0000 0.0000 'International Tables Vol C Tables 4.2.6.8 and 6.1.1.4'
B B 0.0090 0.0039 'International Tables Vol C Tables 4.2.6.8 and 6.1.1.4'
O O 0.0492 0.0322 'International Tables Vol C Tables 4.2.6.8 and 6.1.1.4'
F F 0.0727 0.0534 'International Tables Vol C Tables 4.2.6.8 and 6.1.1.4'
Si Si 0.2541 0.3302 'International Tables Vol C Tables 4.2.6.8 and 6.1.1.4'

loop_
_exptl_crystal_face_index_h
_exptl_crystal_face_index_k
_exptl_crystal_face_index_l
_exptl_crystal_face_perp_dist
2 2 5 0.0919
-1 -1 -5 0.1043
1 -1 -5 0.1003
-5 -1 4 0.1157
5 1 -2 0.1012
-3 5 3 0.0631
1 -4 -5 0.0848
5 -3 1 0.0869
-2 -5 4 0.1054
0 -2 5 0.0983
-3 -4 -4 0.0944
2 5 -5 0.1150

loop_
_geom_angle_atom_site_label_1
_geom_angle_atom_site_label_2
_geom_angle_atom_site_label_3
_geom_angle
_geom_angle_site_symmetry_1
_geom_angle_site_symmetry_3
_geom_angle_publ_flag
O1 Si1 C1 94.64(6) . . ?
O1 Si1 C7 111.24(7) . . ?
O1 Si1 C8 106.80(7) . . ?
C7 Si1 C1 113.63(7) . . ?
C7 Si1 C8 113.47(8) . . ?
C8 Si1 C1 115.23(7) . . ?
B1 O2 H2A 110.1(15) . . ?
B1 O1 Si1 113.60(10) . . ?
C1 C6 H6 120.0 . . ?
C5 C6 H6 120.0 . . ?
C5 C6 C1 119.99(14) . . ?
C3 C2 C1 118.05(14) . . ?
C3 C2 B1 131.61(14) . . ?
C1 C2 B1 110.34(13) . . ?
C2 C3 C9 120.97(14) . . ?
C4 C3 C2 120.66(14) . . ?
C4 C3 C9 118.34(14) . . ?
F1 C9 F3 106.09(13) . . ?
F1 C9 C3 112.04(13) . . ?
F2 C9 F1 106.33(13) . . ?
F2 C9 F3 105.80(13) . . ?
F2 C9 C3 113.21(13) . . ?
F3 C9 C3 112.81(13) . . ?
C3 C4 H4 119.8 . . ?
C3 C4 C5 120.37(14) . . ?
C5 C4 H4 119.8 . . ?
C6 C1 Si1 130.70(12) . . ?
C6 C1 C2 120.74(14) . . ?
C2 C1 Si1 108.55(11) . . ?
C6 C5 C4 120.13(14) . . ?
C6 C5 H5 119.9 . . ?
C4 C5 H5 119.9 . . ?
Si1 C7 H7A 109.5 . . ?
Si1 C7 H7B 109.5 . . ?
Si1 C7 H7C 109.5 . . ?
H7A C7 H7B 109.5 . . ?
H7A C7 H7C 109.5 . . ?
H7B C7 H7C 109.5 . . ?
Si1 C8 H8A 109.5 . . ?
Si1 C8 H8B 109.5 . . ?
Si1 C8 H8C 109.5 . . ?
H8A C8 H8B 109.5 . . ?
H8A C8 H8C 109.5 . . ?
H8B C8 H8C 109.5 . . ?
O2 B1 O1 121.44(14) . . ?
O2 B1 C2 126.06(14) . . ?
O1 B1 C2 112.48(13) . . ?

loop_
_geom_bond_atom_site_label_1
_geom_bond_atom_site_label_2
_geom_bond_distance
_geom_bond_site_symmetry_2
_geom_bond_publ_flag
Si1 O1 1.6846(11) . ?
Si1 C1 1.8649(16) . ?
Si1 C7 1.8473(16) . ?
Si1 C8 1.8498(16) . ?
F1 C9 1.3467(19) . ?
F2 C9 1.345(2) . ?
F3 C9 1.3471(19) . ?
O2 B1 1.344(2) . ?
O2 H2A 0.833(9) . ?
O1 B1 1.388(2) . ?
C6 H6 0.9500 . ?
C6 C1 1.395(2) . ?
C6 C5 1.386(2) . ?
C2 C3 1.408(2) . ?
C2 C1 1.414(2) . ?
C2 B1 1.589(2) . ?
C3 C9 1.502(2) . ?
C3 C4 1.389(2) . ?
C4 H4 0.9500 . ?
C4 C5 1.392(2) . ?
C5 H5 0.9500 . ?
C7 H7A 0.9800 . ?
C7 H7B 0.9800 . ?
C7 H7C 0.9800 . ?
C8 H8A 0.9800 . ?
C8 H8B 0.9800 . ?
C8 H8C 0.9800 . ?

loop_
_geom_hbond_atom_site_label_D
_geom_hbond_atom_site_label_H
_geom_hbond_atom_site_label_A
_geom_hbond_distance_DH
_geom_hbond_distance_HA
_geom_hbond_distance_DA
_geom_hbond_angle_DHA
_geom_hbond_site_symmetry_A
O2 H2A O1 0.833(9) 1.978(10) 2.8083(16) 175(2) 3_656

loop_
_exptl_oxdiff_crystal_face_indexfrac_h
_exptl_oxdiff_crystal_face_indexfrac_k
_exptl_oxdiff_crystal_face_indexfrac_l
_exptl_oxdiff_crystal_face_x
_exptl_oxdiff_crystal_face_y
_exptl_oxdiff_crystal_face_z
1.9919 1.9700 5.0073 0.0407 -0.0087 0.8588
-0.9940 -0.9742 -5.0050 0.0127 -0.1583 -0.7054
1.0037 -0.9769 -5.0009 -0.1342 -0.4159 -0.4725
-4.9964 -1.0076 3.9918 0.1876 0.9424 -0.1775
4.9949 0.9990 -1.9907 -0.2139 -0.8122 0.3983
-3.0040 4.9773 2.9968 0.8143 0.3906 0.1668
1.0068 -3.9686 -5.0017 -0.5143 -0.3013 -0.5835
4.9966 -3.0029 1.0100 -0.7604 -0.4643 0.5816
-1.9958 -5.0007 3.9969 -0.5396 0.7087 0.0239
-0.0018 -2.0161 5.0023 -0.3194 0.4017 0.4780
-2.9895 -3.9674 -4.0093 -0.2339 0.2789 -0.9387
1.9965 5.0050 -4.9975 0.5527 -0.7738 -0.1343
